data_7252030
loop_
_publ_author_name
'Carmona-Sep\'ulveda, Isis P'
'Kerenick, Adelaide R.'
'Fenton, Julie L.'

_publ_section_title
;
 Solvent-Induced Structural and Optical Transformations in a Hybrid Copper
 Phosphate Framework
;
_journal_name_full CrystEngComm
_journal_paper_doi 10.1039/D6CE00295A
_journal_year 2026
_chemical_formula_moiety 'C20 H18 Cu2 N4 O8 P2, C20 H18 Cu2 N4 O4 P, H O4 P'
_chemical_formula_sum 'C40 H38 Cu4 N8 O16 P4'
_chemical_formula_weight 1264.82
_chemical_name_systematic Cu4(4,4?-bipy)4(H2PO4)4?7H2O
_chemical_properties_physical Heat-sensitive
_space_group_crystal_system triclinic
_space_group_IT_number 2
_space_group_name_Hall '-P 1'
_space_group_name_H-M_alt 'P -1'
_atom_sites_solution_hydrogens geom
_atom_sites_solution_primary iterative
_audit_creation_date 2025-10-20
_audit_creation_method
;
Olex2 1.5
(compiled 2025.07.13 svn.rb7424aed for OlexSys, GUI svn.r7314)
;
_audit_update_record
;
2025-10-20 deposited with the CCDC.	2026-05-25 downloaded from the CCDC.
;
_cell_angle_alpha 76.181(2)
_cell_angle_beta 89.867(2)
_cell_angle_gamma 89.996(2)
_cell_formula_units_Z 2
_cell_length_a 8.87240(10)
_cell_length_b 16.9583(3)
_cell_length_c 17.6998(4)
_cell_measurement_reflns_used 22193
_cell_measurement_temperature 173.15
_cell_measurement_theta_max 75.9510
_cell_measurement_theta_min 2.5570
_cell_volume 2586.04(8)
_computing_molecular_graphics 'Olex2 1.5 (Dolomanov et al., 2009)'
_computing_publication_material 'Olex2 1.5 (Dolomanov et al., 2009)'
_computing_structure_refinement 'SHELXL 2019/3 (Sheldrick, 2015)'
_computing_structure_solution 'olex2.solve 1.5 (Bourhis et al., 2015)'
_diffrn_ambient_temperature 173.15
_diffrn_measured_fraction_theta_full 0.999
_diffrn_measured_fraction_theta_max 0.950
_diffrn_measurement_device_type 'ROD, SynergyCustom system, HyPix-Arc 150'
_diffrn_radiation_type CuK\a
_diffrn_radiation_wavelength 1.54184
_diffrn_reflns_av_R_equivalents 0.0566
_diffrn_reflns_av_unetI/netI 0.0432
_diffrn_reflns_Laue_measured_fraction_full 0.999
_diffrn_reflns_Laue_measured_fraction_max 0.950
_diffrn_reflns_limit_h_max 11
_diffrn_reflns_limit_h_min -10
_diffrn_reflns_limit_k_max 21
_diffrn_reflns_limit_k_min -18
_diffrn_reflns_limit_l_max 21
_diffrn_reflns_limit_l_min -21
_diffrn_reflns_number 34946
_diffrn_reflns_point_group_measured_fraction_full 0.999
_diffrn_reflns_point_group_measured_fraction_max 0.950
_diffrn_reflns_theta_full 67.684
_diffrn_reflns_theta_max 76.212
_diffrn_reflns_theta_min 2.571
_exptl_absorpt_coefficient_mu 3.656
_exptl_absorpt_correction_T_max 0.864
_exptl_absorpt_correction_T_min 0.686
_exptl_absorpt_correction_type analytical
_exptl_absorpt_process_details 'CrysAlisPro 1.171.44.117a (Rigaku Oxford Diffraction, 2025)'
_exptl_crystal_colour 'clear light yellow'
_exptl_crystal_colour_lustre clear
_exptl_crystal_colour_modifier light
_exptl_crystal_colour_primary yellow
_exptl_crystal_density_diffrn 1.624
_exptl_crystal_description plate
_exptl_crystal_F_000 1276
_exptl_crystal_preparation 'As described in main text'
_exptl_crystal_recrystallization_method 'As described in main text'
_exptl_crystal_size_max 0.17
_exptl_crystal_size_mid 0.08
_exptl_crystal_size_min 0.05
_refine_diff_density_max 1.805
_refine_diff_density_min -1.584
_refine_diff_density_rms 0.193
_refine_ls_extinction_coef 0.00080(7)
_refine_ls_extinction_expression Fc^*^=kFc[1+0.001xFc^2^\l^3^/sin(2\q)]^-1/4^
_refine_ls_extinction_method 'SHELXL-2019/2 (Sheldrick 2019)'
_refine_ls_goodness_of_fit_ref 1.055
_refine_ls_hydrogen_treatment constr
_refine_ls_matrix_type full
_refine_ls_number_parameters 655
_refine_ls_number_reflns 10260
_refine_ls_number_restraints 18
_refine_ls_restrained_S_all 1.056
_refine_ls_R_factor_all 0.1358
_refine_ls_R_factor_gt 0.1292
_refine_ls_shift/su_max 0.000
_refine_ls_shift/su_mean 0.000
_refine_ls_structure_factor_coef Fsqd
_refine_ls_weighting_details 'w=1/[\s^2^(Fo^2^)+(0.0435P)^2^+67.6562P] where P=(Fo^2^+2Fc^2^)/3'
_refine_ls_weighting_scheme calc
_refine_ls_wR_factor_gt 0.2828
_refine_ls_wR_factor_ref 0.2856
_reflns_Friedel_coverage 0.000
_reflns_number_gt 9048
_reflns_number_total 10260
_reflns_threshold_expression 'I > 2\s(I)'
_cod_data_source_file d6ce00295a4.cif
_cod_data_source_block copyipcs270_auto_abs_correction
_cod_database_code 7252030
_shelx_shelxl_version_number 2019/3
_shelx_space_group_comment
;
The symmetry employed for this shelxl refinement is uniquely defined
by the following loop, which should always be used as a source of
symmetry information in preference to the above space-group names.
They are only intended as comments.
;
_shelx_estimated_absorpt_t_max 0.838
_shelx_estimated_absorpt_t_min 0.575
_olex2_refinement_description
;
1. Fixed Uiso
 At 1.2 times of:
  All C(H) groups
 At 1.5 times of:
  All O(H) groups
2. Uiso/Uaniso restraints and constraints
Uanis(C21) \\sim Ueq, Uanis(C18) \\sim Ueq, Uanis(C22) \\sim Ueq: with sigma of
0.01 and sigma for terminal atoms of 0.02
3.a Aromatic/amide H refined with riding coordinates:
 C10(H10), C19(H19), C11(H11), C9(H9), C23(H23), C34(H34), C29(H29), C1(H1),
 C40(H40), C24(H24), C20(H20), C12(H12), C13(H13), C30(H30), C2(H2), C7(H7),
 C32(H32), C3(H3), C17(H17), C38(H38), C33(H33), C37(H37), C14(H14A), C27(H27),
 C28(H28), C39(H39), C31(H31), C4(H4), C8(H8), C21(H21), C18(H18), C22(H22)
3.b Idealised tetrahedral OH refined as rotating group:
 O15(H15), O14(H14), O4(H4A), O11(H11A), O10(H10A)
;
_smtbx_masks_void_probe_radius 1.2
_smtbx_masks_void_truncation_radius 1.2
_olex2_exptl_crystal_mounting_method 'As described in main text'
_olex2_submission_special_instructions 'No special instructions were received'

loop_
_space_group_symop_operation_xyz
'x, y, z'
'-x, -y, -z'

loop_
_atom_site_label
_atom_site_type_symbol
_atom_site_fract_x
_atom_site_fract_y
_atom_site_fract_z
_atom_site_U_iso_or_equiv
_atom_site_adp_type
_atom_site_occupancy
_atom_site_site_symmetry_order
_atom_site_calc_flag
_atom_site_refinement_flags_posn
_atom_site_refinement_flags_adp
_atom_site_refinement_flags_occupancy
_atom_site_disorder_assembly
_atom_site_disorder_group
Cu1 Cu -0.12552(16) 0.64892(8) -0.01294(8) 0.0304(4) Uani 1 1 d . . . . .
Cu2 Cu 0.13019(18) 0.14679(9) 0.48389(8) 0.0354(4) Uani 1 1 d . . . . .
Cu3 Cu -0.1196(2) 0.36627(9) 0.50138(9) 0.0416(4) Uani 1 1 d . . . . .
Cu4 Cu 0.1345(2) 0.87058(9) 0.00460(9) 0.0465(5) Uani 1 1 d . . . . .
P2 P -0.4969(3) 0.62747(13) -0.00864(14) 0.0284(5) Uani 1 1 d . . . A -1
P3 P 0.5028(3) 0.12898(13) 0.49417(14) 0.0300(5) Uani 1 1 d . . . . .
P4 P -0.4839(3) 0.37259(13) 0.50962(16) 0.0316(6) Uani 1 1 d . . . . .
P1 P 0.5048(3) 0.12624(14) -0.00154(16) 0.0355(6) Uani 1 1 d . . . . .
O8 O -0.3649(7) 0.6764(4) 0.0123(4) 0.0274(13) Uani 1 1 d . . . . .
O6 O -0.5500(7) 0.5600(4) 0.0570(4) 0.0304(14) Uani 1 1 d . . . . .
O15 O 0.6285(9) 0.1880(4) 0.4564(5) 0.047(2) Uani 1 1 d . . . . .
H15 H 0.599216 0.236051 0.451697 0.071 Uiso 1 1 calc R U . . .
O7 O -0.4457(10) 0.5921(4) -0.0782(4) 0.047(2) Uani 1 1 d . . . . .
O16 O 0.5617(10) 0.0613(4) 0.5565(4) 0.0451(19) Uani 1 1 d . . . . .
O13 O 0.3748(8) 0.1771(4) 0.5200(6) 0.051(2) Uani 1 1 d . . . . .
N1 N -0.0691(9) 0.5553(4) 0.0670(5) 0.0302(17) Uani 1 1 d . . . . .
O12 O -0.3625(10) 0.3328(4) 0.4742(5) 0.049(2) Uani 1 1 d . . . . .
O2 O 0.5960(10) 0.0834(4) -0.0534(5) 0.053(2) Uani 1 1 d . . . . .
N3 N 0.0794(9) 0.0535(4) 0.5652(4) 0.0276(16) Uani 1 1 d . . . . .
N7 N -0.0780(9) 0.2769(5) 0.5875(5) 0.0311(17) Uani 1 1 d . . . . .
O14 O 0.4371(13) 0.0943(4) 0.4270(5) 0.068(3) Uani 1 1 d . . . . .
H14 H 0.462990 0.045537 0.433338 0.102 Uiso 1 1 calc R U . . .
O4 O 0.4102(11) 0.1918(5) -0.0556(5) 0.053(2) Uani 1 1 d . . . . .
H4A H 0.350662 0.212657 -0.028919 0.080 Uiso 1 1 calc R U . . .
N2 N 0.0963(8) 0.2339(4) 0.3961(4) 0.0257(15) Uani 1 1 d . . . . .
O11 O -0.5829(10) 0.3057(5) 0.5628(5) 0.051(2) Uani 1 1 d . . . . .
H11A H -0.589004 0.265383 0.543130 0.077 Uiso 1 1 calc R U . . .
N4 N -0.0914(8) -0.2624(4) 0.8981(4) 0.0260(16) Uani 1 1 d . . . . .
O9 O -0.5789(10) 0.4332(4) 0.4511(5) 0.050(2) Uani 1 1 d . . . . .
O10 O -0.4104(12) 0.4167(4) 0.5669(5) 0.059(2) Uani 1 1 d . . . . .
H10A H -0.414903 0.467121 0.548536 0.088 Uiso 1 1 calc R U . . .
N5 N 0.0908(12) 0.7810(5) 0.0902(5) 0.043(2) Uani 1 1 d . . . . .
O5 O -0.6319(9) 0.6854(5) -0.0391(6) 0.059(3) Uani 1 1 d . . . . .
O3 O 0.4003(10) 0.0656(5) 0.0528(5) 0.051(2) Uani 1 1 d . . . . .
N6 N -0.0774(10) 0.4586(5) 0.4198(5) 0.0364(19) Uani 1 1 d . . . . .
O1 O 0.6053(11) 0.1655(4) 0.0484(6) 0.063(3) Uani 1 1 d . . . . .
C15 C 0.0101(10) -0.0742(5) 0.6941(5) 0.0262(18) Uani 1 1 d . . . . .
C10 C 0.0723(10) 0.5364(5) 0.0889(5) 0.0271(19) Uani 1 1 d . . . . .
H10 H 0.151101 0.568297 0.060517 0.033 Uiso 1 1 calc R U . . .
C19 C 0.0869(10) -0.1837(6) 0.8089(5) 0.0292(19) Uani 1 1 d . . . . .
H19 H 0.189513 -0.172716 0.794874 0.035 Uiso 1 1 calc R U . . .
C6 C -0.0048(10) 0.4245(5) 0.1926(5) 0.0262(18) Uani 1 1 d . . . . .
C11 C -0.0650(11) 0.0365(6) 0.5872(6) 0.034(2) Uani 1 1 d . . . . .
H11 H -0.143433 0.068715 0.559059 0.041 Uiso 1 1 calc R U . . .
N8 N 0.0937(11) -0.0391(5) 0.9205(5) 0.041(2) Uani 1 1 d . . . . .
C5 C 0.0358(9) 0.3594(5) 0.2625(5) 0.0223(17) Uani 1 1 d . . . . .
C26 C 0.0249(12) 0.6541(5) 0.2197(5) 0.031(2) Uani 1 1 d . . . . .
C9 C 0.1104(10) 0.4737(6) 0.1496(5) 0.0290(19) Uani 1 1 d . . . . .
H9 H 0.213285 0.463003 0.163054 0.035 Uiso 1 1 calc R U . . .
C16 C -0.0250(11) -0.1397(5) 0.7639(5) 0.0284(19) Uani 1 1 d . . . . .
C35 C -0.0096(12) 0.1541(6) 0.7198(6) 0.032(2) Uani 1 1 d . . . . .
C23 C 0.0668(12) 0.4826(6) 0.3982(6) 0.037(2) Uani 1 1 d . . . . .
H23 H 0.147049 0.454850 0.428831 0.044 Uiso 1 1 calc R U . . .
C36 C 0.0161(12) 0.0875(5) 0.7891(5) 0.031(2) Uani 1 1 d . . . . .
C34 C 0.0956(13) 0.1991(6) 0.6746(6) 0.038(2) Uani 1 1 d . . . . .
H34 H 0.198301 0.187954 0.688220 0.046 Uiso 1 1 calc R U . . .
C29 C 0.1737(12) 0.6743(6) 0.1984(6) 0.036(2) Uani 1 1 d . . . . .
H29 H 0.254133 0.645748 0.228264 0.043 Uiso 1 1 calc R U . . .
C1 C -0.0471(11) 0.2561(6) 0.3747(6) 0.035(2) Uani 1 1 d . . . . .
H1 H -0.126770 0.228113 0.405873 0.042 Uiso 1 1 calc R U . . .
C40 C 0.1970(13) 0.0066(7) 0.8789(7) 0.045(3) Uani 1 1 d . . . . .
H40 H 0.298545 -0.003639 0.895200 0.054 Uiso 1 1 calc R U . . .
C24 C 0.1025(12) 0.5432(6) 0.3362(6) 0.037(2) Uani 1 1 d . . . . .
H24 H 0.205275 0.556184 0.324104 0.044 Uiso 1 1 calc R U . . .
C20 C 0.0514(10) -0.2432(6) 0.8739(6) 0.031(2) Uani 1 1 d . . . . .
H20 H 0.131520 -0.272372 0.903487 0.038 Uiso 1 1 calc R U . . .
C25 C -0.0117(13) 0.5871(6) 0.2892(6) 0.038(2) Uani 1 1 d . . . . .
C12 C -0.1019(12) -0.0271(6) 0.6503(6) 0.037(2) Uani 1 1 d . . . . .
H12 H -0.204762 -0.038472 0.663632 0.044 Uiso 1 1 calc R U . . .
C13 C 0.1872(11) 0.0065(6) 0.6068(6) 0.037(2) Uani 1 1 d . . . . .
H13 H 0.289387 0.017703 0.591913 0.045 Uiso 1 1 calc R U . . .
C30 C 0.2039(12) 0.7368(6) 0.1331(6) 0.038(2) Uani 1 1 d . . . . .
H30 H 0.305687 0.749029 0.118002 0.045 Uiso 1 1 calc R U . . .
C2 C -0.0848(10) 0.3169(6) 0.3103(6) 0.034(2) Uani 1 1 d . . . . .
H2 H -0.187176 0.330331 0.297918 0.041 Uiso 1 1 calc R U . . .
C7 C -0.1494(11) 0.4415(7) 0.1674(7) 0.043(3) Uani 1 1 d . . . . .
H7 H -0.229810 0.407912 0.191911 0.052 Uiso 1 1 calc R U . . .
C32 C -0.1612(15) 0.1732(6) 0.6958(6) 0.044(3) Uani 1 1 d . . . . .
H32 H -0.242040 0.144215 0.725128 0.053 Uiso 1 1 calc R U . . .
C3 C 0.2069(12) 0.2726(7) 0.3480(7) 0.047(3) Uani 1 1 d . . . . .
H3 H 0.308437 0.255864 0.358490 0.056 Uiso 1 1 calc R U . . .
C17 C -0.1742(13) -0.1585(7) 0.7888(6) 0.047(3) Uani 1 1 d . . . . .
H17 H -0.257111 -0.130719 0.760497 0.056 Uiso 1 1 calc R U . . .
C38 C -0.0443(15) -0.0212(6) 0.8998(6) 0.045(3) Uani 1 1 d . . . . .
H38 H -0.122113 -0.052307 0.929831 0.054 Uiso 1 1 calc R U . . .
C33 C 0.0657(12) 0.2594(6) 0.6107(7) 0.039(2) Uani 1 1 d . . . . .
H33 H 0.146293 0.289543 0.582128 0.046 Uiso 1 1 calc R U . . .
C37 C -0.0873(14) 0.0425(6) 0.8347(6) 0.043(3) Uani 1 1 d . . . . .
H37 H -0.191224 0.052811 0.823767 0.052 Uiso 1 1 calc R U . . .
C14 C 0.1572(11) -0.0565(6) 0.6696(6) 0.038(2) Uani 1 1 d . . . . .
H14A H 0.237692 -0.088170 0.696410 0.046 Uiso 1 1 calc R U . . .
C27 C -0.0913(15) 0.6994(6) 0.1756(6) 0.045(3) Uani 1 1 d . . . . .
H27 H -0.194102 0.688300 0.189099 0.054 Uiso 1 1 calc R U . . .
C28 C -0.0517(14) 0.7602(6) 0.1125(6) 0.042(3) Uani 1 1 d . . . . .
H28 H -0.130787 0.789716 0.082273 0.051 Uiso 1 1 calc R U . . .
C39 C 0.1721(13) 0.0690(7) 0.8128(7) 0.048(3) Uani 1 1 d . . . . .
H39 H 0.253581 0.098300 0.784354 0.057 Uiso 1 1 calc R U . . .
C31 C -0.1906(14) 0.2327(6) 0.6311(6) 0.044(3) Uani 1 1 d . . . . .
H31 H -0.292378 0.243989 0.615625 0.053 Uiso 1 1 calc R U . . .
C4 C 0.1761(11) 0.3353(7) 0.2844(7) 0.050(3) Uani 1 1 d . . . . .
H4 H 0.258232 0.362654 0.254783 0.060 Uiso 1 1 calc R U . . .
C8 C -0.1791(11) 0.5079(7) 0.1062(7) 0.044(3) Uani 1 1 d . . . . .
H8 H -0.280829 0.520347 0.091443 0.053 Uiso 1 1 calc R U . . .
C21 C -0.1834(17) 0.5013(8) 0.3755(8) 0.063(4) Uani 1 1 d . U . . .
H21 H -0.285684 0.487446 0.388046 0.076 Uiso 1 1 calc R U . . .
C18 C -0.1962(13) -0.2192(7) 0.8560(7) 0.050(3) Uani 1 1 d . U . . .
H18 H -0.297370 -0.230222 0.872978 0.059 Uiso 1 1 calc R U . . .
C22 C -0.1534(16) 0.5653(7) 0.3116(8) 0.059(3) Uani 1 1 d . U . . .
H22 H -0.235131 0.594152 0.283240 0.071 Uiso 1 1 calc R U . . .

loop_
_atom_site_aniso_label
_atom_site_aniso_U_11
_atom_site_aniso_U_22
_atom_site_aniso_U_33
_atom_site_aniso_U_23
_atom_site_aniso_U_13
_atom_site_aniso_U_12
Cu1 0.0377(8) 0.0207(7) 0.0272(7) 0.0056(5) -0.0003(6) -0.0009(5)
Cu2 0.0427(9) 0.0281(7) 0.0275(7) 0.0092(6) 0.0031(6) -0.0003(6)
Cu3 0.0582(11) 0.0304(8) 0.0280(8) 0.0092(6) -0.0024(7) -0.0037(7)
Cu4 0.0639(11) 0.0277(8) 0.0376(9) 0.0122(7) -0.0004(8) 0.0051(7)
P2 0.0350(13) 0.0173(10) 0.0328(12) -0.0054(9) -0.0067(10) -0.0010(9)
P3 0.0389(14) 0.0177(10) 0.0315(12) -0.0022(9) 0.0021(10) -0.0072(9)
P4 0.0327(13) 0.0167(10) 0.0440(14) -0.0048(10) 0.0028(10) -0.0015(9)
P1 0.0476(15) 0.0168(10) 0.0405(14) -0.0035(10) -0.0055(11) 0.0054(10)
O8 0.025(3) 0.024(3) 0.035(3) -0.011(3) -0.001(3) -0.004(2)
O6 0.027(3) 0.027(3) 0.037(4) -0.009(3) 0.013(3) -0.006(3)
O15 0.047(5) 0.031(4) 0.069(5) -0.019(4) 0.028(4) -0.008(3)
O7 0.084(6) 0.027(4) 0.027(4) -0.002(3) 0.006(4) 0.000(4)
O16 0.082(6) 0.024(3) 0.032(4) -0.011(3) -0.008(4) 0.008(3)
O13 0.031(4) 0.028(4) 0.086(6) 0.003(4) 0.009(4) 0.000(3)
N1 0.033(4) 0.020(4) 0.035(4) -0.002(3) 0.005(3) 0.005(3)
O12 0.064(5) 0.019(3) 0.065(5) -0.012(3) 0.029(4) -0.003(3)
O2 0.055(5) 0.028(4) 0.070(6) -0.003(4) 0.024(4) 0.012(3)
N3 0.030(4) 0.027(4) 0.018(3) 0.011(3) 0.002(3) -0.004(3)
N7 0.033(4) 0.026(4) 0.030(4) 0.002(3) 0.008(3) -0.002(3)
O14 0.118(8) 0.017(3) 0.064(6) 0.001(4) -0.052(6) -0.003(4)
O4 0.078(6) 0.031(4) 0.056(5) -0.021(4) -0.027(5) 0.025(4)
N2 0.015(3) 0.029(4) 0.030(4) -0.001(3) 0.002(3) 0.000(3)
O11 0.056(5) 0.033(4) 0.061(5) -0.005(4) 0.022(4) -0.007(4)
N4 0.027(4) 0.015(3) 0.030(4) 0.005(3) 0.002(3) 0.005(3)
O9 0.068(6) 0.026(4) 0.055(5) -0.005(3) -0.022(4) 0.012(4)
O10 0.088(7) 0.023(4) 0.061(5) -0.002(4) -0.026(5) 0.004(4)
N5 0.082(7) 0.020(4) 0.025(4) -0.001(3) -0.014(4) -0.002(4)
O5 0.036(4) 0.035(4) 0.113(8) -0.030(5) -0.045(5) 0.016(3)
O3 0.056(5) 0.042(4) 0.067(5) -0.038(4) 0.014(4) -0.011(4)
N6 0.048(5) 0.025(4) 0.035(4) -0.005(3) -0.002(4) 0.004(4)
O1 0.080(7) 0.025(4) 0.080(6) -0.004(4) -0.048(5) 0.007(4)
C15 0.033(5) 0.018(4) 0.025(4) 0.001(3) -0.005(4) 0.000(3)
C10 0.024(4) 0.027(4) 0.027(4) 0.001(4) 0.006(3) 0.005(3)
C19 0.023(4) 0.032(5) 0.030(5) -0.003(4) -0.006(4) -0.004(4)
C6 0.018(4) 0.027(4) 0.031(5) -0.002(4) 0.001(3) 0.004(3)
C11 0.033(5) 0.025(5) 0.038(5) 0.005(4) -0.004(4) 0.002(4)
N8 0.062(6) 0.021(4) 0.032(4) 0.010(3) -0.013(4) -0.004(4)
C5 0.011(4) 0.023(4) 0.027(4) 0.004(3) 0.006(3) 0.002(3)
C26 0.050(6) 0.016(4) 0.026(5) -0.002(3) 0.001(4) 0.007(4)
C9 0.020(4) 0.032(5) 0.033(5) -0.005(4) 0.005(4) -0.004(4)
C16 0.031(5) 0.018(4) 0.031(5) 0.004(4) 0.006(4) -0.003(3)
C35 0.040(5) 0.023(4) 0.033(5) -0.006(4) -0.001(4) 0.005(4)
C23 0.043(6) 0.035(5) 0.029(5) -0.001(4) -0.005(4) -0.001(4)
C36 0.043(6) 0.024(4) 0.026(5) -0.006(4) 0.003(4) -0.009(4)
C34 0.046(6) 0.039(6) 0.027(5) -0.001(4) -0.003(4) -0.009(5)
C29 0.034(5) 0.031(5) 0.037(5) 0.003(4) -0.014(4) 0.006(4)
C1 0.024(5) 0.039(5) 0.032(5) 0.011(4) 0.002(4) -0.006(4)
C40 0.038(6) 0.039(6) 0.047(6) 0.012(5) 0.001(5) 0.009(5)
C24 0.042(6) 0.037(5) 0.027(5) 0.000(4) -0.005(4) -0.009(4)
C20 0.021(4) 0.031(5) 0.038(5) 0.002(4) -0.012(4) -0.004(4)
C25 0.059(7) 0.021(4) 0.031(5) -0.001(4) 0.004(5) -0.008(4)
C12 0.033(5) 0.036(5) 0.033(5) 0.007(4) 0.006(4) 0.003(4)
C13 0.019(4) 0.045(6) 0.038(5) 0.008(4) 0.003(4) 0.010(4)
C30 0.038(6) 0.031(5) 0.038(5) 0.004(4) 0.008(4) 0.004(4)
C2 0.011(4) 0.035(5) 0.044(6) 0.014(4) 0.010(4) 0.009(3)
C7 0.015(4) 0.045(6) 0.055(7) 0.018(5) -0.003(4) -0.006(4)
C32 0.074(8) 0.023(5) 0.030(5) 0.007(4) 0.007(5) -0.005(5)
C3 0.023(5) 0.049(6) 0.050(6) 0.023(5) 0.000(4) -0.009(4)
C17 0.048(6) 0.036(6) 0.038(6) 0.027(5) 0.006(5) 0.011(5)
C38 0.074(9) 0.033(5) 0.025(5) -0.002(4) 0.008(5) -0.004(5)
C33 0.033(5) 0.032(5) 0.048(6) -0.005(4) 0.005(4) 0.003(4)
C37 0.054(7) 0.033(5) 0.035(6) 0.009(4) -0.001(5) 0.006(5)
C14 0.021(5) 0.037(5) 0.047(6) 0.008(5) 0.005(4) 0.005(4)
C27 0.068(8) 0.022(5) 0.037(6) 0.006(4) 0.010(5) -0.001(5)
C28 0.059(7) 0.032(5) 0.028(5) 0.008(4) 0.004(5) -0.003(5)
C39 0.041(6) 0.045(6) 0.047(6) 0.009(5) 0.001(5) 0.009(5)
C31 0.052(7) 0.034(5) 0.040(6) 0.004(5) 0.006(5) -0.001(5)
C4 0.016(5) 0.056(7) 0.057(7) 0.027(6) -0.006(4) -0.004(4)
C8 0.018(5) 0.043(6) 0.058(7) 0.014(5) 0.001(4) -0.006(4)
C21 0.070(7) 0.047(6) 0.059(6) 0.014(5) 0.006(6) -0.018(5)
C18 0.034(5) 0.049(6) 0.048(6) 0.023(5) 0.001(4) -0.004(4)
C22 0.060(6) 0.043(6) 0.056(6) 0.024(5) -0.006(5) 0.000(5)

loop_
_atom_type_symbol
_atom_type_description
_atom_type_scat_dispersion_real
_atom_type_scat_dispersion_imag
_atom_type_scat_source
C C 0.0181 0.0091 'International Tables Vol C Tables 4.2.6.8 and 6.1.1.4'
H H 0.0000 0.0000 'International Tables Vol C Tables 4.2.6.8 and 6.1.1.4'
Cu Cu -1.9646 0.5888 'International Tables Vol C Tables 4.2.6.8 and 6.1.1.4'
N N 0.0311 0.0180 'International Tables Vol C Tables 4.2.6.8 and 6.1.1.4'
O O 0.0492 0.0322 'International Tables Vol C Tables 4.2.6.8 and 6.1.1.4'
P P 0.2955 0.4335 'International Tables Vol C Tables 4.2.6.8 and 6.1.1.4'

loop_
_geom_angle_atom_site_label_1
_geom_angle_atom_site_label_2
_geom_angle_atom_site_label_3
_geom_angle
_geom_angle_site_symmetry_1
_geom_angle_site_symmetry_3
_geom_angle_publ_flag
N1 Cu1 O8 106.0(3) . . ?
N4 Cu1 O8 98.7(3) 1_564 . ?
N4 Cu1 N1 155.2(3) 1_564 . ?
N3 Cu2 O13 101.9(3) . . ?
N2 Cu2 O13 101.1(3) . . ?
N2 Cu2 N3 156.7(3) . . ?
N7 Cu3 O12 99.2(3) . . ?
N6 Cu3 O12 102.9(3) . . ?
N6 Cu3 N7 157.2(4) . . ?
N8 Cu4 N5 157.3(5) 1_564 . ?
O8 P2 O7 107.6(4) . . ?
O8 P2 O5 109.8(4) . . ?
O6 P2 O8 114.1(4) . . ?
O6 P2 O7 109.6(4) . . ?
O6 P2 O5 109.2(5) . . ?
O7 P2 O5 106.2(5) . . ?
O15 P3 O14 105.3(5) . . ?
O16 P3 O15 112.0(5) . . ?
O16 P3 O13 114.3(5) . . ?
O16 P3 O14 109.5(4) . . ?
O13 P3 O15 109.2(4) . . ?
O13 P3 O14 105.9(6) . . ?
O12 P4 O11 108.9(4) . . ?
O12 P4 O9 114.5(5) . . ?
O12 P4 O10 108.1(6) . . ?
O9 P4 O11 111.9(5) . . ?
O9 P4 O10 109.1(4) . . ?
O10 P4 O11 103.8(5) . . ?
O2 P1 O4 107.0(5) . . ?
O2 P1 O3 110.5(4) . . ?
O4 P1 O3 109.7(6) . . ?
O1 P1 O2 112.1(6) . . ?
O1 P1 O4 109.4(4) . . ?
O1 P1 O3 108.1(5) . . ?
P2 O8 Cu1 121.7(3) . . ?
P3 O15 H15 109.5 . . ?
P3 O13 Cu2 115.9(5) . . ?
C10 N1 Cu1 124.1(6) . . ?
C10 N1 C8 117.4(8) . . ?
C8 N1 Cu1 118.4(7) . . ?
P4 O12 Cu3 115.4(5) . . ?
C11 N3 Cu2 121.3(6) . . ?
C13 N3 Cu2 121.2(6) . . ?
C13 N3 C11 117.3(8) . . ?
C33 N7 Cu3 120.0(7) . . ?
C33 N7 C31 117.8(9) . . ?
C31 N7 Cu3 122.0(7) . . ?
P3 O14 H14 109.5 . . ?
P1 O4 H4A 109.5 . . ?
C1 N2 Cu2 119.3(6) . . ?
C1 N2 C3 116.2(8) . . ?
C3 N2 Cu2 124.3(6) . . ?
P4 O11 H11A 109.5 . . ?
C20 N4 Cu1 119.2(6) . 1_546 ?
C18 N4 Cu1 125.5(7) . 1_546 ?
C18 N4 C20 115.3(8) . . ?
P4 O10 H10A 109.5 . . ?
C30 N5 Cu4 121.2(8) . . ?
C28 N5 Cu4 121.7(7) . . ?
C28 N5 C30 117.1(9) . . ?
C23 N6 Cu3 122.2(7) . . ?
C21 N6 Cu3 123.1(8) . . ?
C21 N6 C23 114.5(9) . . ?
C12 C15 C16 122.1(9) . . ?
C14 C15 C16 121.3(8) . . ?
C14 C15 C12 116.6(8) . . ?
N1 C10 H10 118.2 . . ?
N1 C10 C9 123.7(8) . . ?
C9 C10 H10 118.2 . . ?
C16 C19 H19 119.7 . . ?
C16 C19 C20 120.6(9) . . ?
C20 C19 H19 119.7 . . ?
C9 C6 C5 119.5(8) . . ?
C7 C6 C5 123.7(8) . . ?
C7 C6 C9 116.7(8) . . ?
N3 C11 H11 119.2 . . ?
N3 C11 C12 121.6(9) . . ?
C12 C11 H11 119.2 . . ?
C40 N8 Cu4 124.4(8) . 1_546 ?
C38 N8 Cu4 119.6(8) . 1_546 ?
C38 N8 C40 115.9(9) . . ?
C2 C5 C6 118.2(7) . . ?
C4 C5 C6 125.4(8) . . ?
C4 C5 C2 116.3(8) . . ?
C29 C26 C25 121.0(9) . . ?
C29 C26 C27 118.6(9) . . ?
C27 C26 C25 120.4(10) . . ?
C10 C9 C6 119.4(8) . . ?
C10 C9 H9 120.3 . . ?
C6 C9 H9 120.3 . . ?
C19 C16 C15 121.7(8) . . ?
C19 C16 C17 116.5(8) . . ?
C17 C16 C15 121.7(8) . . ?
C34 C35 C36 127.0(10) . . ?
C34 C35 C32 115.0(9) . . ?
C32 C35 C36 118.0(9) . . ?
N6 C23 H23 117.9 . . ?
C24 C23 N6 124.3(10) . . ?
C24 C23 H23 117.9 . . ?
C37 C36 C35 127.6(10) . . ?
C37 C36 C39 115.2(9) . . ?
C39 C36 C35 117.2(9) . . ?
C35 C34 H34 117.7 . . ?
C35 C34 C33 124.6(11) . . ?
C33 C34 H34 117.7 . . ?
C26 C29 H29 120.2 . . ?
C26 C29 C30 119.6(9) . . ?
C30 C29 H29 120.2 . . ?
N2 C1 H1 117.9 . . ?
N2 C1 C2 124.2(8) . . ?
C2 C1 H1 117.9 . . ?
N8 C40 H40 117.0 . . ?
N8 C40 C39 126.1(11) . . ?
C39 C40 H40 117.0 . . ?
C23 C24 H24 119.8 . . ?
C23 C24 C25 120.4(10) . . ?
C25 C24 H24 119.8 . . ?
N4 C20 C19 123.5(8) . . ?
N4 C20 H20 118.2 . . ?
C19 C20 H20 118.2 . . ?
C24 C25 C26 121.4(10) . . ?
C22 C25 C26 123.1(10) . . ?
C22 C25 C24 115.5(9) . . ?
C15 C12 C11 120.7(9) . . ?
C15 C12 H12 119.6 . . ?
C11 C12 H12 119.6 . . ?
N3 C13 H13 118.3 . . ?
N3 C13 C14 123.5(9) . . ?
C14 C13 H13 118.3 . . ?
N5 C30 C29 121.8(10) . . ?
N5 C30 H30 119.1 . . ?
C29 C30 H30 119.1 . . ?
C5 C2 H2 120.9 . . ?
C1 C2 C5 118.2(8) . . ?
C1 C2 H2 120.9 . . ?
C6 C7 H7 119.9 . . ?
C6 C7 C8 120.2(9) . . ?
C8 C7 H7 119.9 . . ?
C35 C32 H32 119.9 . . ?
C31 C32 C35 120.3(11) . . ?
C31 C32 H32 119.9 . . ?
N2 C3 H3 119.0 . . ?
N2 C3 C4 122.0(9) . . ?
C4 C3 H3 119.0 . . ?
C16 C17 H17 121.1 . . ?
C18 C17 C16 117.7(10) . . ?
C18 C17 H17 121.1 . . ?
N8 C38 H38 117.9 . . ?
N8 C38 C37 124.3(11) . . ?
C37 C38 H38 117.9 . . ?
N7 C33 C34 120.4(10) . . ?
N7 C33 H33 119.8 . . ?
C34 C33 H33 119.8 . . ?
C36 C37 C38 121.0(11) . . ?
C36 C37 H37 119.5 . . ?
C38 C37 H37 119.5 . . ?
C15 C14 H14A 119.9 . . ?
C13 C14 C15 120.2(9) . . ?
C13 C14 H14A 119.9 . . ?
C26 C27 H27 121.0 . . ?
C28 C27 C26 118.1(11) . . ?
C28 C27 H27 121.0 . . ?
N5 C28 C27 124.8(11) . . ?
N5 C28 H28 117.6 . . ?
C27 C28 H28 117.6 . . ?
C36 C39 H39 121.3 . . ?
C40 C39 C36 117.4(10) . . ?
C40 C39 H39 121.3 . . ?
N7 C31 H31 119.0 . . ?
C32 C31 N7 122.0(11) . . ?
C32 C31 H31 119.0 . . ?
C5 C4 C3 122.9(9) . . ?
C5 C4 H4 118.5 . . ?
C3 C4 H4 118.5 . . ?
N1 C8 C7 122.5(9) . . ?
N1 C8 H8 118.8 . . ?
C7 C8 H8 118.8 . . ?
N6 C21 H21 118.1 . . ?
N6 C21 C22 123.7(13) . . ?
C22 C21 H21 118.1 . . ?
N4 C18 C17 126.3(10) . . ?
N4 C18 H18 116.9 . . ?
C17 C18 H18 116.9 . . ?
C25 C22 C21 121.6(12) . . ?
C25 C22 H22 119.2 . . ?
C21 C22 H22 119.2 . . ?

loop_
_geom_bond_atom_site_label_1
_geom_bond_atom_site_label_2
_geom_bond_distance
_geom_bond_site_symmetry_2
_geom_bond_publ_flag
Cu1 O8 2.241(6) . ?
Cu1 N1 1.924(8) . ?
Cu1 N4 1.923(7) 1_564 ?
Cu2 O13 2.355(8) . ?
Cu2 N3 1.919(7) . ?
Cu2 N2 1.895(7) . ?
Cu3 O12 2.309(9) . ?
Cu3 N7 1.912(8) . ?
Cu3 N6 1.896(8) . ?
Cu4 N5 1.911(8) . ?
Cu4 N8 1.900(8) 1_564 ?
P2 O8 1.532(6) . ?
P2 O6 1.498(6) . ?
P2 O7 1.559(8) . ?
P2 O5 1.562(7) . ?
P3 O15 1.540(7) . ?
P3 O16 1.485(7) . ?
P3 O13 1.530(8) . ?
P3 O14 1.561(8) . ?
P4 O12 1.486(8) . ?
P4 O11 1.559(8) . ?
P4 O9 1.528(8) . ?
P4 O10 1.543(9) . ?
P1 O2 1.530(8) . ?
P1 O4 1.533(7) . ?
P1 O3 1.538(9) . ?
P1 O1 1.519(8) . ?
O15 H15 0.8400 . ?
N1 C10 1.330(12) . ?
N1 C8 1.345(12) . ?
N3 C11 1.349(12) . ?
N3 C13 1.348(12) . ?
N7 C33 1.351(13) . ?
N7 C31 1.369(13) . ?
O14 H14 0.8400 . ?
O4 H4A 0.8400 . ?
N2 C1 1.356(12) . ?
N2 C3 1.359(12) . ?
O11 H11A 0.8400 . ?
N4 C20 1.351(12) . ?
N4 C18 1.304(13) . ?
O10 H10A 0.8400 . ?
N5 C30 1.371(14) . ?
N5 C28 1.346(15) . ?
N6 C23 1.368(14) . ?
N6 C21 1.325(16) . ?
C15 C16 1.483(11) . ?
C15 C12 1.390(13) . ?
C15 C14 1.384(13) . ?
C10 H10 0.9500 . ?
C10 C9 1.362(13) . ?
C19 H19 0.9500 . ?
C19 C16 1.377(13) . ?
C19 C20 1.373(13) . ?
C6 C5 1.494(12) . ?
C6 C9 1.419(12) . ?
C6 C7 1.367(12) . ?
C11 H11 0.9500 . ?
C11 C12 1.394(13) . ?
N8 C40 1.306(14) . ?
N8 C38 1.294(16) . ?
C5 C2 1.444(11) . ?
C5 C4 1.339(12) . ?
C26 C29 1.392(15) . ?
C26 C25 1.496(13) . ?
C26 C27 1.407(15) . ?
C9 H9 0.9500 . ?
C16 C17 1.407(14) . ?
C35 C36 1.475(13) . ?
C35 C34 1.341(14) . ?
C35 C32 1.426(16) . ?
C23 H23 0.9500 . ?
C23 C24 1.349(14) . ?
C36 C37 1.334(14) . ?
C36 C39 1.459(15) . ?
C34 H34 0.9500 . ?
C34 C33 1.359(14) . ?
C29 H29 0.9500 . ?
C29 C30 1.394(13) . ?
C1 H1 0.9500 . ?
C1 C2 1.383(13) . ?
C40 H40 0.9500 . ?
C40 C39 1.395(14) . ?
C24 H24 0.9500 . ?
C24 C25 1.407(15) . ?
C20 H20 0.9500 . ?
C25 C22 1.343(17) . ?
C12 H12 0.9500 . ?
C13 H13 0.9500 . ?
C13 C14 1.371(14) . ?
C30 H30 0.9500 . ?
C2 H2 0.9500 . ?
C7 H7 0.9500 . ?
C7 C8 1.389(14) . ?
C32 H32 0.9500 . ?
C32 C31 1.359(14) . ?
C3 H3 0.9500 . ?
C3 C4 1.379(14) . ?
C17 H17 0.9500 . ?
C17 C18 1.388(13) . ?
C38 H38 0.9500 . ?
C38 C37 1.430(14) . ?
C33 H33 0.9500 . ?
C37 H37 0.9500 . ?
C14 H14A 0.9500 . ?
C27 H27 0.9500 . ?
C27 C28 1.371(13) . ?
C28 H28 0.9500 . ?
C39 H39 0.9500 . ?
C31 H31 0.9500 . ?
C4 H4 0.9500 . ?
C8 H8 0.9500 . ?
C21 H21 0.9500 . ?
C21 C22 1.393(15) . ?
C18 H18 0.9500 . ?
C22 H22 0.9500 . ?

loop_
_geom_torsion_atom_site_label_1
_geom_torsion_atom_site_label_2
_geom_torsion_atom_site_label_3
_geom_torsion_atom_site_label_4
_geom_torsion
_geom_torsion_site_symmetry_1
_geom_torsion_site_symmetry_2
_geom_torsion_site_symmetry_3
_geom_torsion_site_symmetry_4
_geom_torsion_publ_flag
Cu1 N1 C10 C9 174.6(7) . . . . ?
Cu1 N1 C8 C7 -176.7(10) . . . . ?
Cu1 N4 C20 C19 176.7(8) 1_546 . . . ?
Cu1 N4 C18 C17 -175.5(11) 1_546 . . . ?
Cu2 N3 C11 C12 -174.6(8) . . . . ?
Cu2 N3 C13 C14 174.3(9) . . . . ?
Cu2 N2 C1 C2 -177.8(9) . . . . ?
Cu2 N2 C3 C4 179.4(10) . . . . ?
Cu3 N7 C33 C34 176.1(8) . . . . ?
Cu3 N7 C31 C32 -174.9(9) . . . . ?
Cu3 N6 C23 C24 173.6(8) . . . . ?
Cu3 N6 C21 C22 -174.8(11) . . . . ?
Cu4 N5 C30 C29 176.2(8) . . . . ?
Cu4 N5 C28 C27 -176.5(9) . . . . ?
Cu4 N8 C40 C39 174.2(10) 1_546 . . . ?
Cu4 N8 C38 C37 -176.2(9) 1_546 . . . ?
O6 P2 O8 Cu1 95.8(5) . . . . ?
O15 P3 O13 Cu2 131.8(5) . . . . ?
O7 P2 O8 Cu1 -26.1(5) . . . . ?
O16 P3 O13 Cu2 -101.8(5) . . . . ?
O13 Cu2 N2 C1 -156.3(8) . . . . ?
O13 Cu2 N2 C3 29.4(10) . . . . ?
N1 C10 C9 C6 0.6(15) . . . . ?
O12 Cu3 N6 C23 -158.3(8) . . . . ?
O12 Cu3 N6 C21 16.5(11) . . . . ?
N3 Cu2 N2 C1 13.7(14) . . . . ?
N3 Cu2 N2 C3 -160.5(10) . . . . ?
N3 C11 C12 C15 1.6(17) . . . . ?
N3 C13 C14 C15 -0.9(18) . . . . ?
N7 Cu3 N6 C23 8.4(15) . . . . ?
N7 Cu3 N6 C21 -176.8(11) . . . . ?
O14 P3 O13 Cu2 18.9(6) . . . . ?
N2 C1 C2 C5 0.3(17) . . . . ?
N2 C3 C4 C5 -4(2) . . . . ?
O11 P4 O12 Cu3 -121.0(5) . . . . ?
O9 P4 O12 Cu3 113.0(5) . . . . ?
O10 P4 O12 Cu3 -8.8(6) . . . . ?
O5 P2 O8 Cu1 -141.2(5) . . . . ?
N6 C23 C24 C25 0.8(17) . . . . ?
N6 C21 C22 C25 2(2) . . . . ?
C15 C16 C17 C18 -178.2(11) . . . . ?
C10 N1 C8 C7 0.2(17) . . . . ?
C19 C16 C17 C18 0.1(17) . . . . ?
C6 C5 C2 C1 179.4(9) . . . . ?
C6 C5 C4 C3 -177.4(12) . . . . ?
C6 C7 C8 N1 3(2) . . . . ?
C11 N3 C13 C14 -0.1(16) . . . . ?
N8 C40 C39 C36 2(2) . . . . ?
N8 C38 C37 C36 1.4(18) . . . . ?
C5 C6 C9 C10 -175.8(9) . . . . ?
C5 C6 C7 C8 174.0(11) . . . . ?
C26 C29 C30 N5 2.1(16) . . . . ?
C26 C25 C22 C21 178.3(12) . . . . ?
C26 C27 C28 N5 -1.4(18) . . . . ?
C9 C6 C5 C2 172.7(9) . . . . ?
C9 C6 C5 C4 -8.7(16) . . . . ?
C9 C6 C7 C8 -4.5(17) . . . . ?
C16 C15 C12 C11 176.9(9) . . . . ?
C16 C15 C14 C13 -177.2(10) . . . . ?
C16 C19 C20 N4 -0.2(16) . . . . ?
C16 C17 C18 N4 -2(2) . . . . ?
C35 C36 C37 C38 179.2(10) . . . . ?
C35 C36 C39 C40 179.3(10) . . . . ?
C35 C34 C33 N7 -1.4(17) . . . . ?
C35 C32 C31 N7 -0.9(17) . . . . ?
C23 N6 C21 C22 0(2) . . . . ?
C23 C24 C25 C26 -179.5(10) . . . . ?
C23 C24 C25 C22 1.1(16) . . . . ?
C36 C35 C34 C33 179.3(10) . . . . ?
C36 C35 C32 C31 -178.3(10) . . . . ?
C34 C35 C36 C37 179.8(11) . . . . ?
C34 C35 C36 C39 1.5(15) . . . . ?
C34 C35 C32 C31 0.5(15) . . . . ?
C29 C26 C25 C24 1.0(15) . . . . ?
C29 C26 C25 C22 -179.7(12) . . . . ?
C29 C26 C27 C28 1.6(15) . . . . ?
C1 N2 C3 C4 5.0(18) . . . . ?
C40 N8 C38 C37 1.7(17) . . . . ?
C24 C25 C22 C21 -2(2) . . . . ?
C20 N4 C18 C17 2.3(19) . . . . ?
C20 C19 C16 C15 179.0(9) . . . . ?
C20 C19 C16 C17 0.8(15) . . . . ?
C25 C26 C29 C30 179.7(9) . . . . ?
C25 C26 C27 C28 179.9(10) . . . . ?
C12 C15 C16 C19 -177.0(10) . . . . ?
C12 C15 C16 C17 1.1(15) . . . . ?
C12 C15 C14 C13 2.2(16) . . . . ?
C13 N3 C11 C12 -0.2(15) . . . . ?
C30 N5 C28 C27 1.5(17) . . . . ?
C2 C5 C4 C3 1.2(19) . . . . ?
C7 C6 C5 C2 -5.8(15) . . . . ?
C7 C6 C5 C4 172.8(12) . . . . ?
C7 C6 C9 C10 2.8(14) . . . . ?
C32 C35 C36 C37 -1.7(16) . . . . ?
C32 C35 C36 C39 -179.9(10) . . . . ?
C32 C35 C34 C33 0.7(16) . . . . ?
C3 N2 C1 C2 -3.1(16) . . . . ?
C38 N8 C40 C39 -3.7(19) . . . . ?
C33 N7 C31 C32 0.2(16) . . . . ?
C37 C36 C39 C40 0.8(16) . . . . ?
C14 C15 C16 C19 2.4(15) . . . . ?
C14 C15 C16 C17 -179.4(11) . . . . ?
C14 C15 C12 C11 -2.6(15) . . . . ?
C27 C26 C29 C30 -2.0(15) . . . . ?
C27 C26 C25 C24 -177.3(10) . . . . ?
C27 C26 C25 C22 2.1(16) . . . . ?
C28 N5 C30 C29 -1.8(15) . . . . ?
C39 C36 C37 C38 -2.5(16) . . . . ?
C31 N7 C33 C34 0.9(15) . . . . ?
C4 C5 C2 C1 0.7(16) . . . . ?
C8 N1 C10 C9 -2.1(15) . . . . ?
C21 N6 C23 C24 -1.5(16) . . . . ?
C18 N4 C20 C19 -1.3(15) . . . . ?

loop_
_smtbx_masks_void_nr
_smtbx_masks_void_average_x
_smtbx_masks_void_average_y
_smtbx_masks_void_average_z
_smtbx_masks_void_volume
_smtbx_masks_void_count_electrons
_smtbx_masks_void_content
1 0.483 -0.585 0.750 204.4 52.5 ?
2 0.517 -0.386 0.250 204.4 52.3 ?
